data_2201173
loop_
_publ_author_name
'Lehmler, Hans-Joachim'
'Robertson, Larry W.'
'Parkin, Sean'

_publ_section_title
;
 2-(3,5-Dichlorophenyl)-1,4-benzoquinone
;
_journal_issue 4
_journal_name_full 'Acta Crystallographica Section E'
_journal_page_first o366
_journal_page_last o367
_journal_paper_doi 10.1107/S160053680200291X
_journal_volume 58
_journal_year 2002
_chemical_formula_iupac 'C12 H6 Cl2 O2'
_chemical_formula_moiety 'C12 H6 Cl2 O2'
_chemical_formula_sum 'C12 H6 Cl2 O2'
_chemical_formula_weight 253.07
_chemical_name_systematic
;
 ?
;
_space_group_IT_number 14
_symmetry_cell_setting monoclinic
_symmetry_space_group_name_Hall '-P 2ybc'
_symmetry_space_group_name_H-M 'P 1 21/c 1'
_atom_sites_solution_hydrogens geom
_atom_sites_solution_primary direct
_atom_sites_solution_secondary difmap
_audit_creation_method SHELXL-97
_cell_angle_alpha 90.00
_cell_angle_beta 95.903(3)
_cell_angle_gamma 90.00
_cell_formula_units_Z 4
_cell_length_a 18.1344(14)
_cell_length_b 6.6257(5)
_cell_length_c 9.0173(7)
_cell_measurement_reflns_used 40323
_cell_measurement_temperature 145(2)
_cell_measurement_theta_max 27.48
_cell_measurement_theta_min 1.00
_cell_volume 1077.71(14)
_computing_cell_refinement 'SCALEPACK (Otwinowski & Minor, 1997)'
_computing_data_collection 'COLLECT (Nonius, 1998)'
_computing_data_reduction 'DENZO-SMN (Otwinowski & Minor, 1997)'
_computing_molecular_graphics 'XP in SHELXTL (Sheldrick, 1994)'
_computing_publication_material
;
SHELX97-2 (Sheldrick, 1997) and local procedures
;
_computing_structure_refinement 'SHELXL97 (Sheldrick, 1997)'
_computing_structure_solution 'SHELXS97 (Sheldrick, 1997)'
_diffrn_ambient_temperature 145.0(10)
_diffrn_detector_area_resol_mean 18
_diffrn_measured_fraction_theta_full 1.000
_diffrn_measured_fraction_theta_max 1.000
_diffrn_measurement_device_type 'Nonius KappaCCD'
_diffrn_measurement_method '\w scans at fixed \c = 55\%'
_diffrn_radiation_monochromator graphite
_diffrn_radiation_source 'fine-focus sealed tube'
_diffrn_radiation_type MoK\a
_diffrn_radiation_wavelength 0.71073
_diffrn_reflns_av_R_equivalents 0.0468
_diffrn_reflns_av_sigmaI/netI 0.0704
_diffrn_reflns_limit_h_max 21
_diffrn_reflns_limit_h_min -21
_diffrn_reflns_limit_k_max 7
_diffrn_reflns_limit_k_min -7
_diffrn_reflns_limit_l_max 10
_diffrn_reflns_limit_l_min -10
_diffrn_reflns_number 3600
_diffrn_reflns_theta_full 24.99
_diffrn_reflns_theta_max 24.99
_diffrn_reflns_theta_min 1.13
_diffrn_standards_number 0
_exptl_absorpt_coefficient_mu 0.580
_exptl_absorpt_correction_T_max 0.9942
_exptl_absorpt_correction_T_min 0.8011
_exptl_absorpt_correction_type multi-scan
_exptl_absorpt_process_details '(SCALEPACK; Otwinowski & Minor, 1997)'
_exptl_crystal_colour orange
_exptl_crystal_density_diffrn 1.560
_exptl_crystal_density_method 'not measured'
_exptl_crystal_description 'irregular plate'
_exptl_crystal_F_000 512
_exptl_crystal_size_max 0.40
_exptl_crystal_size_mid 0.25
_exptl_crystal_size_min 0.01
_refine_diff_density_max .243
_refine_diff_density_min -.306
_refine_ls_extinction_method none
_refine_ls_goodness_of_fit_ref 1.095
_refine_ls_hydrogen_treatment constr
_refine_ls_matrix_type full
_refine_ls_number_parameters 145
_refine_ls_number_reflns 1891
_refine_ls_number_restraints 0
_refine_ls_restrained_S_all 1.095
_refine_ls_R_factor_all 0.0818
_refine_ls_R_factor_gt 0.0522
_refine_ls_shift/su_max <0.001
_refine_ls_shift/su_mean 0.000
_refine_ls_structure_factor_coef Fsqd
_refine_ls_weighting_details 'calc w = 1/[\s^2^(Fo^2^)+(0.02P)^2^+0.2379P] where P = (Fo^2^+2Fc^2^)/3'
_refine_ls_weighting_scheme calc
_refine_ls_wR_factor_gt 0.0761
_refine_ls_wR_factor_ref 0.0827
_reflns_number_gt 1427
_reflns_number_total 1891
_reflns_threshold_expression I>2\s(I)
_cod_data_source_file om6077.cif
_cod_data_source_block I
_cod_original_cell_volume 1077.7(2)
_cod_original_sg_symbol_H-M 'P 21/c'
_cod_database_code 2201173
_cod_database_fobs_code 2201173

loop_
_symmetry_equiv_pos_as_xyz
'x, y, z'
'-x, y+1/2, -z+1/2'
'-x, -y, -z'
'x, -y-1/2, z-1/2'

loop_
_atom_site_label
_atom_site_fract_x
_atom_site_fract_y
_atom_site_fract_z
_atom_site_U_iso_or_equiv
_atom_site_adp_type
_atom_site_calc_flag
_atom_site_refinement_flags
_atom_site_occupancy
_atom_site_disorder_assembly
_atom_site_disorder_group
_atom_site_type_symbol
Cl1 0.45935(4) 0.36703(12) 0.81570(9) 0.0502(3) Uani d . 1 . . Cl
Cl2 0.33327(4) -0.30371(11) 1.00676(8) 0.0436(3) Uani d . 1 . . Cl
O1 0.18664(10) 0.5221(3) 0.6691(2) 0.0357(5) Uani d . 1 . . O
O2 0.05463(10) -0.0982(3) 0.3810(2) 0.0357(5) Uani d . 1 . . O
C1 0.18888(13) 0.1694(4) 0.6231(3) 0.0203(6) Uani d . 1 . . C
C2 0.16094(14) 0.3790(4) 0.5956(3) 0.0246(7) Uani d . 1 . . C
C3 0.09868(14) 0.4080(4) 0.4779(3) 0.0305(7) Uani d . 1 . . C
H3 0.0831 0.5415 0.4521 0.037 Uiso calc R 1 . . H
C4 0.06401(14) 0.2553(4) 0.4076(3) 0.0289(7) Uani d . 1 . . C
H4 0.0237 0.2802 0.3340 0.035 Uiso calc R 1 . . H
C5 0.08741(14) 0.0463(4) 0.4426(3) 0.0261(7) Uani d . 1 . . C
C6 0.15238(13) 0.0167(4) 0.5513(3) 0.0241(7) Uani d . 1 . . C
H6 0.1694 -0.1170 0.5718 0.029 Uiso calc R 1 . . H
C7 0.25635(13) 0.1333(4) 0.7274(3) 0.0206(6) Uani d . 1 . . C
C8 0.31748(14) 0.2620(4) 0.7318(3) 0.0273(7) Uani d . 1 . . C
H8 0.3143 0.3845 0.6768 0.033 Uiso calc R 1 . . H
C9 0.38249(14) 0.2104(4) 0.8164(3) 0.0288(7) Uani d . 1 . . C
C10 0.38839(15) 0.0370(4) 0.9011(3) 0.0314(7) Uani d . 1 . . C
H10 0.4334 0.0034 0.9593 0.038 Uiso calc R 1 . . H
C11 0.32717(15) -0.0864(4) 0.8988(3) 0.0265(7) Uani d . 1 . . C
C12 0.26167(14) -0.0409(4) 0.8136(3) 0.0226(6) Uani d . 1 . . C
H12 0.2202 -0.1287 0.8139 0.027 Uiso calc R 1 . . H

loop_
_atom_site_aniso_label
_atom_site_aniso_U_11
_atom_site_aniso_U_22
_atom_site_aniso_U_33
_atom_site_aniso_U_12
_atom_site_aniso_U_13
_atom_site_aniso_U_23
Cl1 0.0281(5) 0.0586(6) 0.0628(6) -0.0171(4) -0.0013(4) -0.0009(4)
Cl2 0.0409(5) 0.0472(5) 0.0410(5) 0.0064(4) -0.0041(4) 0.0202(4)
O1 0.0403(12) 0.0208(11) 0.0449(13) -0.0008(9) -0.0008(10) -0.0051(10)
O2 0.0344(12) 0.0313(12) 0.0382(13) -0.0042(10) -0.0120(9) -0.0030(10)
C1 0.0211(15) 0.0185(16) 0.0213(16) -0.0004(12) 0.0026(12) 0.0019(12)
C2 0.0250(16) 0.0203(16) 0.0294(17) -0.0009(13) 0.0067(13) 0.0032(14)
C3 0.0272(16) 0.0214(17) 0.0425(19) 0.0052(14) 0.0014(14) 0.0076(15)
C4 0.0233(15) 0.0318(18) 0.0300(17) 0.0035(14) -0.0048(13) 0.0078(14)
C5 0.0232(16) 0.0303(18) 0.0242(17) -0.0027(14) -0.0006(13) 0.0013(14)
C6 0.0260(16) 0.0204(16) 0.0250(17) 0.0021(13) -0.0023(13) 0.0034(13)
C7 0.0270(16) 0.0179(15) 0.0172(15) 0.0002(13) 0.0032(12) -0.0023(12)
C8 0.0276(17) 0.0228(16) 0.0313(17) -0.0021(14) 0.0025(14) 0.0002(13)
C9 0.0237(16) 0.0320(18) 0.0303(17) -0.0100(13) 0.0017(13) -0.0068(15)
C10 0.0211(16) 0.046(2) 0.0258(17) 0.0039(15) -0.0045(13) -0.0010(15)
C11 0.0296(17) 0.0308(17) 0.0191(16) 0.0025(14) 0.0022(13) 0.0005(13)
C12 0.0223(15) 0.0220(16) 0.0229(16) -0.0020(12) 0.0000(13) -0.0038(13)

loop_
_atom_type_symbol
_atom_type_description
_atom_type_scat_dispersion_real
_atom_type_scat_dispersion_imag
_atom_type_scat_source
C C .0033 .0016 'International Tables Vol C Tables 4.2.6.8 and 6.1.1.4'
H H .0000 .0000 'International Tables Vol C Tables 4.2.6.8 and 6.1.1.4'
O O .0106 .0060 'International Tables Vol C Tables 4.2.6.8 and 6.1.1.4'
Cl Cl .1484 .1585 'International Tables Vol C Tables 4.2.6.8 and 6.1.1.4'

loop_
_geom_angle_atom_site_label_1
_geom_angle_atom_site_label_2
_geom_angle_atom_site_label_3
_geom_angle
C6 C1 C7 121.3(2)
C6 C1 C2 118.8(2)
C7 C1 C2 120.0(2)
O1 C2 C3 120.6(2)
O1 C2 C1 121.9(2)
C3 C2 C1 117.5(2)
C4 C3 C2 122.4(2)
C4 C3 H3 118.8
C2 C3 H3 118.8
C3 C4 C5 120.4(2)
C3 C4 H4 119.8
C5 C4 H4 119.8
O2 C5 C6 121.1(2)
O2 C5 C4 121.3(2)
C6 C5 C4 117.6(2)
C1 C6 C5 123.1(2)
C1 C6 H6 118.5
C5 C6 H6 118.5
C12 C7 C8 118.8(2)
C12 C7 C1 119.6(2)
C8 C7 C1 121.3(2)
C9 C8 C7 119.7(2)
C9 C8 H8 120.2
C7 C8 H8 120.2
C10 C9 C8 121.8(2)
C10 C9 Cl1 118.9(2)
C8 C9 Cl1 119.3(2)
C11 C10 C9 118.0(2)
C11 C10 H10 121.0
C9 C10 H10 121.0
C10 C11 C12 121.7(2)
C10 C11 Cl2 118.6(2)
C12 C11 Cl2 119.7(2)
C11 C12 C7 119.9(2)
C11 C12 H12 120.0
C7 C12 H12 120.0

loop_
_geom_bond_atom_site_label_1
_geom_bond_atom_site_label_2
_geom_bond_site_symmetry_2
_geom_bond_distance
_geom_bond_publ_flag
Cl1 C9 . 1.738(3) ?
Cl2 C11 . 1.735(3) ?
O1 C2 . 1.221(3) ?
O2 C5 . 1.229(3) ?
C1 C6 . 1.339(3) ?
C1 C7 . 1.484(3) ?
C1 C2 . 1.490(3) ?
C2 C3 . 1.480(4) ?
C3 C4 . 1.319(4) ?
C3 H3 . 0.9500 ?
C4 C5 . 1.473(4) ?
C4 H4 . 0.9500 ?
C5 C6 . 1.466(3) ?
C6 H6 . 0.9500 ?
C7 C12 . 1.390(3) ?
C7 C8 . 1.396(3) ?
C8 C9 . 1.380(3) ?
C8 H8 . 0.9500 ?
C9 C10 . 1.377(3) ?
C10 C11 . 1.377(4) ?
C10 H10 . 0.9500 ?
C11 C12 . 1.380(3) ?
C12 H12 . 0.9500 ?

loop_
_geom_torsion_atom_site_label_1
_geom_torsion_atom_site_label_2
_geom_torsion_atom_site_label_3
_geom_torsion_atom_site_label_4
_geom_torsion
C6 C1 C2 O1 171.9(2)
C7 C1 C2 O1 -8.6(4)
C6 C1 C2 C3 -6.3(3)
C7 C1 C2 C3 173.2(2)
O1 C2 C3 C4 -172.3(3)
C1 C2 C3 C4 5.9(4)
C2 C3 C4 C5 -1.2(4)
C3 C4 C5 O2 178.1(3)
C3 C4 C5 C6 -3.2(4)
C7 C1 C6 C5 -177.3(2)
C2 C1 C6 C5 2.2(4)
O2 C5 C6 C1 -178.7(2)
C4 C5 C6 C1 2.6(4)
C6 C1 C7 C12 -34.7(3)
C2 C1 C7 C12 145.8(2)
C6 C1 C7 C8 139.7(3)
C2 C1 C7 C8 -39.8(3)
C12 C7 C8 C9 2.5(4)
C1 C7 C8 C9 -171.9(2)
C7 C8 C9 C10 -1.9(4)
C7 C8 C9 Cl1 177.63(19)
C8 C9 C10 C11 0.4(4)
Cl1 C9 C10 C11 -179.2(2)
C9 C10 C11 C12 0.7(4)
C9 C10 C11 Cl2 -179.1(2)
C10 C11 C12 C7 -0.1(4)
Cl2 C11 C12 C7 179.72(18)
C8 C7 C12 C11 -1.5(4)
C1 C7 C12 C11 173.0(2)

loop_
_cod_related_entry_id
_cod_related_entry_database
_cod_related_entry_code
1 ChemSpider 21132412
